data_7243612
loop_
_publ_author_name
'Fang, Lan'
'Xiao, Yuntian'
'Zhang, Chengtian'
'Gao, Zhenguo'
'Wu, Songgu'
'Gong, Junbo'
'Rohani, Sohrab'

_publ_section_title
;
 Intermolecular interactions and solubility behavior of multicomponent
 crystal forms of 2,4-D: design, structure analysis, and solid-state
 characterization
;
_journal_issue 43
_journal_name_full CrystEngComm
_journal_page_first 7615
_journal_page_last 7627
_journal_paper_doi 10.1039/D1CE01080H
_journal_volume 23
_journal_year 2021
_chemical_formula_sum 'C14 H12 Cl2 N2 O4'
_chemical_formula_weight 343.16
_space_group_crystal_system triclinic
_space_group_IT_number 2
_space_group_name_Hall '-P 1'
_space_group_name_H-M_alt 'P -1'
_atom_sites_solution_hydrogens geom
_audit_creation_method SHELXL-2018/3
_audit_update_record
;
2021-03-01 deposited with the CCDC.	2021-09-23 downloaded from the CCDC.
;
_cell_angle_alpha 79.048(5)
_cell_angle_beta 84.886(4)
_cell_angle_gamma 85.843(4)
_cell_formula_units_Z 2
_cell_length_a 3.9581(2)
_cell_length_b 10.5180(6)
_cell_length_c 17.6996(10)
_cell_measurement_temperature 113(2)
_cell_volume 719.39(7)
_computing_structure_refinement 'SHELXL-2018/3 (Sheldrick, 2018)'
_computing_structure_solution 'SHELXT 2018/2 (Sheldrick, 2018)'
_diffrn_ambient_temperature 113(2)
_diffrn_measured_fraction_theta_full 1.000
_diffrn_measured_fraction_theta_max 0.904
_diffrn_radiation_type MoK\a
_diffrn_radiation_wavelength 0.71073
_diffrn_reflns_av_R_equivalents 0.0342
_diffrn_reflns_av_unetI/netI 0.0453
_diffrn_reflns_Laue_measured_fraction_full 1.000
_diffrn_reflns_Laue_measured_fraction_max 0.904
_diffrn_reflns_limit_h_max 5
_diffrn_reflns_limit_h_min -5
_diffrn_reflns_limit_k_max 15
_diffrn_reflns_limit_k_min -16
_diffrn_reflns_limit_l_max 26
_diffrn_reflns_limit_l_min -26
_diffrn_reflns_number 10809
_diffrn_reflns_point_group_measured_fraction_full 1.000
_diffrn_reflns_point_group_measured_fraction_max 0.904
_diffrn_reflns_theta_full 25.242
_diffrn_reflns_theta_max 32.879
_diffrn_reflns_theta_min 1.975
_exptl_absorpt_coefficient_mu 0.471
_exptl_crystal_density_diffrn 1.584
_exptl_crystal_F_000 352
_exptl_crystal_size_max 0.100
_exptl_crystal_size_mid 0.080
_exptl_crystal_size_min 0.060
_refine_diff_density_max 0.428
_refine_diff_density_min -0.370
_refine_diff_density_rms 0.072
_refine_ls_extinction_coef 0.031(3)
_refine_ls_extinction_expression Fc^*^=kFc[1+0.001xFc^2^\l^3^/sin(2\q)]^-1/4^
_refine_ls_extinction_method 'SHELXL-2018/3 (Sheldrick 2018)'
_refine_ls_goodness_of_fit_ref 1.047
_refine_ls_hydrogen_treatment constr
_refine_ls_matrix_type full
_refine_ls_number_parameters 201
_refine_ls_number_reflns 4831
_refine_ls_number_restraints 0
_refine_ls_restrained_S_all 1.047
_refine_ls_R_factor_all 0.0520
_refine_ls_R_factor_gt 0.0412
_refine_ls_shift/su_max 0.001
_refine_ls_shift/su_mean 0.000
_refine_ls_structure_factor_coef Fsqd
_refine_ls_weighting_details 'w=1/[\s^2^(Fo^2^)+(0.0476P)^2^+0.1786P] where P=(Fo^2^+2Fc^2^)/3'
_refine_ls_weighting_scheme calc
_refine_ls_wR_factor_gt 0.0987
_refine_ls_wR_factor_ref 0.1073
_reflns_Friedel_coverage 0.000
_reflns_number_gt 3967
_reflns_number_total 4831
_reflns_threshold_expression 'I > 2\s(I)'
_cod_data_source_file d1ce01080h2.cif
_cod_data_source_block r20210226a
_cod_depositor_comments 'Adding full bibliography for 7243608--7243612.cif.'
_cod_database_code 7243612
_shelx_shelxl_version_number 2018/3
_shelx_space_group_comment
;
The symmetry employed for this shelxl refinement is uniquely defined
by the following loop, which should always be used as a source of
symmetry information in preference to the above space-group names.
They are only intended as comments.
;
_shelx_estimated_absorpt_t_min 0.954
_shelx_estimated_absorpt_t_max 0.972

loop_
_space_group_symop_operation_xyz
'x, y, z'
'-x, -y, -z'

loop_
_atom_site_label
_atom_site_type_symbol
_atom_site_fract_x
_atom_site_fract_y
_atom_site_fract_z
_atom_site_U_iso_or_equiv
_atom_site_adp_type
_atom_site_occupancy
_atom_site_site_symmetry_order
_atom_site_calc_flag
_atom_site_refinement_flags_posn
_atom_site_refinement_flags_adp
_atom_site_refinement_flags_occupancy
_atom_site_disorder_assembly
_atom_site_disorder_group
Cl1 Cl 0.38591(9) 1.00990(3) 0.37395(2) 0.02167(10) Uani 1 1 d . . . . .
Cl2 Cl -0.19758(11) 0.65920(4) 0.60323(2) 0.02835(11) Uani 1 1 d . . . . .
O1 O 0.2144(3) 0.84226(9) 0.27468(5) 0.0167(2) Uani 1 1 d . . . . .
O2 O 0.1382(3) 0.65413(10) 0.12821(6) 0.0215(2) Uani 1 1 d . . . . .
O3 O 0.4013(3) 0.60227(10) 0.23788(6) 0.0186(2) Uani 1 1 d . . . . .
H3 H 0.482666 0.539241 0.217931 0.028 Uiso 1 1 calc R U . . .
C1 C 0.1844(4) 0.86574(13) 0.40477(8) 0.0161(3) Uani 1 1 d . . . . .
C2 C 0.0972(4) 0.82543(14) 0.48278(8) 0.0189(3) Uani 1 1 d . . . . .
H2 H 0.155982 0.873207 0.519700 0.023 Uiso 1 1 calc R U . . .
C3 C -0.0789(4) 0.71285(14) 0.50550(8) 0.0194(3) Uani 1 1 d . . . . .
C4 C -0.1645(4) 0.64280(14) 0.45217(8) 0.0193(3) Uani 1 1 d . . . . .
H4 H -0.286199 0.566569 0.468749 0.023 Uiso 1 1 calc R U . . .
C5 C -0.0723(4) 0.68391(13) 0.37427(8) 0.0175(3) Uani 1 1 d . . . . .
H5 H -0.131186 0.635678 0.337586 0.021 Uiso 1 1 calc R U . . .
C6 C 0.1056(3) 0.79527(13) 0.34977(8) 0.0146(2) Uani 1 1 d . . . . .
C7 C 0.0552(4) 0.80142(13) 0.21488(8) 0.0162(3) Uani 1 1 d . . . . .
H7A H 0.063172 0.872096 0.169106 0.019 Uiso 1 1 calc R U . . .
H7B H -0.187064 0.789359 0.232266 0.019 Uiso 1 1 calc R U . . .
C8 C 0.2067(4) 0.67754(13) 0.19014(7) 0.0149(2) Uani 1 1 d . . . . .
O4 O 1.3888(3) 0.03891(10) 0.09627(6) 0.0206(2) Uani 1 1 d . . . . .
N1 N 0.6668(3) 0.40362(12) 0.18142(7) 0.0180(2) Uani 1 1 d . . . . .
N2 N 1.2174(3) 0.14727(12) -0.01802(7) 0.0216(3) Uani 1 1 d . . . . .
H2A H 1.337331 0.093738 -0.043991 0.026 Uiso 1 1 calc R U . . .
H2B H 1.094756 0.212765 -0.042572 0.026 Uiso 1 1 calc R U . . .
C9 C 0.8085(4) 0.29165(14) 0.21853(8) 0.0202(3) Uani 1 1 d . . . . .
H9 H 0.786283 0.273886 0.273357 0.024 Uiso 1 1 calc R U . . .
C10 C 0.9856(4) 0.20106(14) 0.18029(8) 0.0185(3) Uani 1 1 d . . . . .
H10 H 1.082820 0.123110 0.208503 0.022 Uiso 1 1 calc R U . . .
C11 C 1.0192(3) 0.22600(12) 0.09975(8) 0.0148(2) Uani 1 1 d . . . . .
C12 C 0.8689(4) 0.34134(13) 0.06108(8) 0.0173(3) Uani 1 1 d . . . . .
H12 H 0.884024 0.361000 0.006279 0.021 Uiso 1 1 calc R U . . .
C13 C 0.6968(4) 0.42693(14) 0.10389(8) 0.0187(3) Uani 1 1 d . . . . .
H13 H 0.595879 0.505447 0.077188 0.022 Uiso 1 1 calc R U . . .
C14 C 1.2215(4) 0.12920(12) 0.05835(8) 0.0154(3) Uani 1 1 d . . . . .

loop_
_atom_site_aniso_label
_atom_site_aniso_U_11
_atom_site_aniso_U_22
_atom_site_aniso_U_33
_atom_site_aniso_U_23
_atom_site_aniso_U_13
_atom_site_aniso_U_12
Cl1 0.0259(2) 0.01669(16) 0.02438(18) -0.00780(12) -0.00256(14) -0.00295(13)
Cl2 0.0399(2) 0.02725(19) 0.01530(16) -0.00201(13) 0.00341(15) 0.00395(16)
O1 0.0204(5) 0.0172(4) 0.0138(4) -0.0063(3) 0.0007(4) -0.0031(4)
O2 0.0293(6) 0.0210(5) 0.0156(5) -0.0075(4) -0.0053(4) 0.0042(4)
O3 0.0228(5) 0.0179(5) 0.0165(5) -0.0075(4) -0.0039(4) 0.0048(4)
C1 0.0160(6) 0.0138(5) 0.0193(6) -0.0056(5) -0.0014(5) 0.0017(5)
C2 0.0221(7) 0.0192(6) 0.0168(6) -0.0078(5) -0.0036(5) 0.0051(5)
C3 0.0212(7) 0.0208(6) 0.0146(6) -0.0032(5) 0.0010(5) 0.0055(5)
C4 0.0196(7) 0.0173(6) 0.0200(6) -0.0029(5) 0.0008(5) 0.0009(5)
C5 0.0189(7) 0.0160(6) 0.0183(6) -0.0061(5) -0.0009(5) 0.0003(5)
C6 0.0147(6) 0.0140(5) 0.0150(6) -0.0045(4) -0.0001(5) 0.0026(5)
C7 0.0185(6) 0.0151(6) 0.0157(6) -0.0051(5) -0.0019(5) 0.0002(5)
C8 0.0173(6) 0.0141(5) 0.0134(5) -0.0039(4) 0.0015(5) -0.0019(5)
O4 0.0263(6) 0.0165(5) 0.0173(5) -0.0019(4) -0.0012(4) 0.0051(4)
N1 0.0196(6) 0.0180(5) 0.0175(5) -0.0072(4) -0.0002(4) -0.0001(4)
N2 0.0296(7) 0.0188(5) 0.0158(5) -0.0057(4) -0.0022(5) 0.0091(5)
C9 0.0247(8) 0.0214(7) 0.0151(6) -0.0058(5) -0.0008(5) 0.0013(6)
C10 0.0217(7) 0.0173(6) 0.0166(6) -0.0039(5) -0.0023(5) 0.0025(5)
C11 0.0168(6) 0.0133(5) 0.0151(6) -0.0051(4) -0.0005(5) -0.0013(5)
C12 0.0207(7) 0.0157(6) 0.0156(6) -0.0044(5) -0.0006(5) 0.0012(5)
C13 0.0226(7) 0.0164(6) 0.0176(6) -0.0056(5) -0.0013(5) 0.0022(5)
C14 0.0178(6) 0.0125(5) 0.0162(6) -0.0044(4) 0.0006(5) -0.0003(5)

loop_
_atom_type_symbol
_atom_type_description
_atom_type_scat_dispersion_real
_atom_type_scat_dispersion_imag
_atom_type_scat_source
C C 0.0033 0.0016 'International Tables Vol C Tables 4.2.6.8 and 6.1.1.4'
H H 0.0000 0.0000 'International Tables Vol C Tables 4.2.6.8 and 6.1.1.4'
Cl Cl 0.1484 0.1585 'International Tables Vol C Tables 4.2.6.8 and 6.1.1.4'
N N 0.0061 0.0033 'International Tables Vol C Tables 4.2.6.8 and 6.1.1.4'
O O 0.0106 0.0060 'International Tables Vol C Tables 4.2.6.8 and 6.1.1.4'

loop_
_geom_angle_atom_site_label_1
_geom_angle_atom_site_label_2
_geom_angle_atom_site_label_3
_geom_angle
_geom_angle_site_symmetry_1
_geom_angle_site_symmetry_3
_geom_angle_publ_flag
C6 O1 C7 118.45(11) . . ?
C8 O3 H3 109.5 . . ?
C2 C1 C6 121.72(13) . . ?
C2 C1 Cl1 119.29(11) . . ?
C6 C1 Cl1 118.97(10) . . ?
C1 C2 C3 118.07(13) . . ?
C1 C2 H2 121.0 . . ?
C3 C2 H2 121.0 . . ?
C4 C3 C2 121.27(13) . . ?
C4 C3 Cl2 119.08(12) . . ?
C2 C3 Cl2 119.65(11) . . ?
C3 C4 C5 119.90(14) . . ?
C3 C4 H4 120.0 . . ?
C5 C4 H4 120.0 . . ?
C4 C5 C6 120.25(13) . . ?
C4 C5 H5 119.9 . . ?
C6 C5 H5 119.9 . . ?
O1 C6 C5 124.74(12) . . ?
O1 C6 C1 116.49(12) . . ?
C5 C6 C1 118.77(12) . . ?
O1 C7 C8 116.07(11) . . ?
O1 C7 H7A 108.3 . . ?
C8 C7 H7A 108.3 . . ?
O1 C7 H7B 108.3 . . ?
C8 C7 H7B 108.3 . . ?
H7A C7 H7B 107.4 . . ?
O2 C8 O3 124.57(12) . . ?
O2 C8 C7 118.83(12) . . ?
O3 C8 C7 116.60(11) . . ?
C13 N1 C9 117.98(12) . . ?
C14 N2 H2A 120.0 . . ?
C14 N2 H2B 120.0 . . ?
H2A N2 H2B 120.0 . . ?
N1 C9 C10 122.87(13) . . ?
N1 C9 H9 118.6 . . ?
C10 C9 H9 118.6 . . ?
C9 C10 C11 119.06(13) . . ?
C9 C10 H10 120.5 . . ?
C11 C10 H10 120.5 . . ?
C12 C11 C10 118.19(12) . . ?
C12 C11 C14 122.87(12) . . ?
C10 C11 C14 118.93(12) . . ?
C13 C12 C11 119.00(13) . . ?
C13 C12 H12 120.5 . . ?
C11 C12 H12 120.5 . . ?
N1 C13 C12 122.89(13) . . ?
N1 C13 H13 118.6 . . ?
C12 C13 H13 118.6 . . ?
O4 C14 N2 123.12(12) . . ?
O4 C14 C11 119.05(12) . . ?
N2 C14 C11 117.80(12) . . ?

loop_
_geom_bond_atom_site_label_1
_geom_bond_atom_site_label_2
_geom_bond_distance
_geom_bond_site_symmetry_2
_geom_bond_publ_flag
Cl1 C1 1.7368(14) . ?
Cl2 C3 1.7475(14) . ?
O1 C6 1.3695(16) . ?
O1 C7 1.4258(17) . ?
O2 C8 1.2251(16) . ?
O3 C8 1.3066(16) . ?
O3 H3 0.8400 . ?
C1 C2 1.3853(19) . ?
C1 C6 1.3985(19) . ?
C2 C3 1.392(2) . ?
C2 H2 0.9500 . ?
C3 C4 1.381(2) . ?
C4 C5 1.3886(19) . ?
C4 H4 0.9500 . ?
C5 C6 1.3885(19) . ?
C5 H5 0.9500 . ?
C7 C8 1.5185(18) . ?
C7 H7A 0.9900 . ?
C7 H7B 0.9900 . ?
O4 C14 1.2397(16) . ?
N1 C13 1.3433(18) . ?
N1 C9 1.3451(18) . ?
N2 C14 1.3301(17) . ?
N2 H2A 0.8800 . ?
N2 H2B 0.8800 . ?
C9 C10 1.3860(19) . ?
C9 H9 0.9500 . ?
C10 C11 1.3956(18) . ?
C10 H10 0.9500 . ?
C11 C12 1.3953(18) . ?
C11 C14 1.5085(18) . ?
C12 C13 1.3880(19) . ?
C12 H12 0.9500 . ?
C13 H13 0.9500 . ?

loop_
_geom_torsion_atom_site_label_1
_geom_torsion_atom_site_label_2
_geom_torsion_atom_site_label_3
_geom_torsion_atom_site_label_4
_geom_torsion
_geom_torsion_site_symmetry_1
_geom_torsion_site_symmetry_2
_geom_torsion_site_symmetry_3
_geom_torsion_site_symmetry_4
_geom_torsion_publ_flag
C6 C1 C2 C3 -1.2(2) . . . . ?
Cl1 C1 C2 C3 176.90(11) . . . . ?
C1 C2 C3 C4 0.1(2) . . . . ?
C1 C2 C3 Cl2 -179.40(10) . . . . ?
C2 C3 C4 C5 0.5(2) . . . . ?
Cl2 C3 C4 C5 -179.99(11) . . . . ?
C3 C4 C5 C6 0.0(2) . . . . ?
C7 O1 C6 C5 20.11(19) . . . . ?
C7 O1 C6 C1 -160.32(12) . . . . ?
C4 C5 C6 O1 178.51(13) . . . . ?
C4 C5 C6 C1 -1.0(2) . . . . ?
C2 C1 C6 O1 -177.90(12) . . . . ?
Cl1 C1 C6 O1 3.95(17) . . . . ?
C2 C1 C6 C5 1.7(2) . . . . ?
Cl1 C1 C6 C5 -176.45(10) . . . . ?
C6 O1 C7 C8 -87.97(14) . . . . ?
O1 C7 C8 O2 -162.70(13) . . . . ?
O1 C7 C8 O3 17.91(17) . . . . ?
C13 N1 C9 C10 0.7(2) . . . . ?
N1 C9 C10 C11 -0.2(2) . . . . ?
C9 C10 C11 C12 -0.6(2) . . . . ?
C9 C10 C11 C14 178.09(13) . . . . ?
C10 C11 C12 C13 0.8(2) . . . . ?
C14 C11 C12 C13 -177.84(13) . . . . ?
C9 N1 C13 C12 -0.5(2) . . . . ?
C11 C12 C13 N1 -0.3(2) . . . . ?
C12 C11 C14 O4 169.40(14) . . . . ?
C10 C11 C14 O4 -9.3(2) . . . . ?
C12 C11 C14 N2 -9.0(2) . . . . ?
C10 C11 C14 N2 172.37(13) . . . . ?
